data_7008825
loop_
_publ_author_name
'Zibaseresht, Ramin'
'Hartshorn, Richard M.'

_publ_section_title
;
 Coordination chemistry of a terpyridine-tris(pyrazolyl) ditopic
 ligand.
;
_journal_issue 24
_journal_name_full 'Dalton transactions (Cambridge, England : 2003)'
_journal_page_first 3898
_journal_page_last 3908
_journal_paper_doi 10.1039/b509324d
_journal_year 2005
_chemical_formula_moiety
;
C66 H54 Ag2 N18 O2, 2(B F4)
;
_chemical_formula_sum 'C66 H54 Ag2 B2 F8 N18 O2'
_chemical_formula_weight 1520.63
_chemical_name_systematic
;
?
;
_space_group_IT_number 14
_symmetry_cell_setting monoclinic
_symmetry_space_group_name_Hall '-P 2ybc'
_symmetry_space_group_name_H-M 'P 1 21/c 1'
_atom_sites_solution_hydrogens geom
_atom_sites_solution_primary direct
_atom_sites_solution_secondary difmap
_audit_creation_method SHELXL-97
_cell_angle_alpha 90.00
_cell_angle_beta 96.534(3)
_cell_angle_gamma 90.00
_cell_formula_units_Z 2
_cell_length_a 8.5329(16)
_cell_length_b 22.108(5)
_cell_length_c 17.393(4)
_cell_measurement_reflns_used 3782
_cell_measurement_temperature 293(2)
_cell_measurement_theta_max 41.325
_cell_measurement_theta_min 4.376
_cell_volume 3259.8(12)
_computing_cell_refinement 'Bruker SAINT+'
_computing_data_collection 'Bruker SMART'
_computing_data_reduction 'Bruker XPREP'
_computing_molecular_graphics 'Bruker SHELXTL'
_computing_publication_material 'Bruker SHELXTL'
_computing_structure_refinement 'SHELXL-97 (Sheldrick, 1997)'
_computing_structure_solution 'SHELXS-97 (Sheldrick, 1990)'
_diffrn_ambient_temperature 293(2)
_diffrn_detector_area_resol_mean 8.192
_diffrn_measured_fraction_theta_full 0.992
_diffrn_measured_fraction_theta_max 0.992
_diffrn_measurement_device_type SMART/CCD
_diffrn_measurement_method 'phi and omega scan'
_diffrn_radiation_monochromator graphite
_diffrn_radiation_source 'fine-focus sealed tube'
_diffrn_radiation_type MoK\a
_diffrn_radiation_wavelength 0.71073
_diffrn_reflns_av_R_equivalents 0.1203
_diffrn_reflns_av_sigmaI/netI 0.1290
_diffrn_reflns_limit_h_max 10
_diffrn_reflns_limit_h_min -10
_diffrn_reflns_limit_k_max 25
_diffrn_reflns_limit_k_min -27
_diffrn_reflns_limit_l_max 21
_diffrn_reflns_limit_l_min -21
_diffrn_reflns_number 28177
_diffrn_reflns_theta_full 26.41
_diffrn_reflns_theta_max 26.41
_diffrn_reflns_theta_min 2.19
_exptl_absorpt_coefficient_mu 0.684
_exptl_absorpt_correction_T_max 0.9537
_exptl_absorpt_correction_T_min 0.7482
_exptl_absorpt_correction_type multi-scan
_exptl_absorpt_process_details 'sadabs v2.03'
_exptl_crystal_colour colourless
_exptl_crystal_density_diffrn 1.549
_exptl_crystal_density_method 'not measured'
_exptl_crystal_description needle
_exptl_crystal_F_000 1536
_exptl_crystal_size_max 0.45
_exptl_crystal_size_mid 0.08
_exptl_crystal_size_min 0.07
_refine_diff_density_max 0.311
_refine_diff_density_min -0.367
_refine_diff_density_rms 0.063
_refine_ls_extinction_method none
_refine_ls_goodness_of_fit_ref 0.955
_refine_ls_hydrogen_treatment constr
_refine_ls_matrix_type full
_refine_ls_number_parameters 480
_refine_ls_number_reflns 6637
_refine_ls_number_restraints 20
_refine_ls_restrained_S_all 0.953
_refine_ls_R_factor_all 0.1633
_refine_ls_R_factor_gt 0.0503
_refine_ls_shift/su_max 0.002
_refine_ls_shift/su_mean 0.000
_refine_ls_structure_factor_coef Fsqd
_refine_ls_weighting_details 'calc w=1/[\s^2^(Fo^2^)+(0.0396P)^2^+0.0000P] where P=(Fo^2^+2Fc^2^)/3'
_refine_ls_weighting_scheme calc
_refine_ls_wR_factor_gt 0.0835
_refine_ls_wR_factor_ref 0.1095
_reflns_number_gt 2895
_reflns_number_total 6637
_reflns_threshold_expression >2sigma(I)
_cod_data_source_file b509324d.txt
_cod_data_source_block '[Ag2(PzT)2](BF4)2'
_cod_original_cell_volume 3259.9(11)
_cod_original_sg_symbol_Hall '-p 2ybc'
_cod_original_sg_symbol_H-M 'p 21/c'
_cod_database_code 7008825

loop_
_symmetry_equiv_pos_as_xyz
'x, y, z'
'-x, y+1/2, -z+1/2'
'-x, -y, -z'
'x, -y-1/2, z-1/2'

loop_
_atom_site_label
_atom_site_type_symbol
_atom_site_fract_x
_atom_site_fract_y
_atom_site_fract_z
_atom_site_U_iso_or_equiv
_atom_site_adp_type
_atom_site_occupancy
_atom_site_symmetry_multiplicity
_atom_site_calc_flag
_atom_site_refinement_flags
_atom_site_disorder_assembly
_atom_site_disorder_group
Ag Ag 0.62909(5) -0.063530(18) 1.23285(2) 0.06719(17) Uani 1 1 d . . .
N1 N 0.4809(6) 0.0255(2) 1.2883(3) 0.0923(16) Uani 1 1 d . . .
N1' N 0.4332(4) -0.02136(17) 1.14480(19) 0.0446(9) Uani 1 1 d . . .
N1" N 0.5636(4) -0.13154(17) 1.1287(2) 0.0512(10) Uani 1 1 d . . .
N01 N 0.0719(4) 0.07711(16) 0.62938(19) 0.0479(10) Uani 1 1 d . . .
N02 N 0.1612(4) 0.04320(18) 0.6819(2) 0.0533(10) Uani 1 1 d . . .
N01' N 0.0049(4) 0.16688(16) 0.5594(2) 0.0492(10) Uani 1 1 d . . .
N02' N 0.0558(5) 0.14914(19) 0.4915(2) 0.0756(13) Uani 1 1 d . . .
N01" N 0.2565(4) 0.15659(18) 0.6333(2) 0.0528(10) Uani 1 1 d . . .
N02" N 0.3211(5) 0.2019(2) 0.6787(2) 0.0703(12) Uani 1 1 d . . .
O O -0.1259(3) 0.14409(13) 0.70666(15) 0.0497(8) Uani 1 1 d . . .
C2 C 0.3957(5) 0.0577(2) 1.2366(3) 0.0592(13) Uani 1 1 d . . .
C3 C 0.3361(9) 0.1124(3) 1.2542(4) 0.135(3) Uani 1 1 d . . .
H3 H 0.2741 0.1344 1.2166 0.163 Uiso 1 1 calc R . .
C4 C 0.3683(11) 0.1349(4) 1.3280(4) 0.157(4) Uani 1 1 d . . .
H4 H 0.3251 0.1716 1.3413 0.188 Uiso 1 1 calc R . .
C5 C 0.4623(8) 0.1036(4) 1.3805(4) 0.106(2) Uani 1 1 d . . .
H5 H 0.4924 0.1190 1.4297 0.127 Uiso 1 1 calc R . .
C6 C 0.5111(7) 0.0493(4) 1.3594(4) 0.117(3) Uani 1 1 d . . .
H6 H 0.5705 0.0263 1.3968 0.140 Uiso 1 1 calc R . .
C2' C 0.3610(5) 0.0311(2) 1.1573(3) 0.0475(11) Uani 1 1 d . . .
C3' C 0.2594(5) 0.0586(2) 1.1007(2) 0.0503(11) Uani 1 1 d . . .
H3' H 0.2118 0.0950 1.1114 0.060 Uiso 1 1 calc R . .
C4' C 0.2270(5) 0.0328(2) 1.0277(2) 0.0421(11) Uani 1 1 d . . .
C5' C 0.2995(5) -0.0222(2) 1.0160(2) 0.0453(11) Uani 1 1 d . . .
H5' H 0.2812 -0.0415 0.9683 0.054 Uiso 1 1 calc R . .
C6' C 0.3991(5) -0.04849(19) 1.0754(2) 0.0410(11) Uani 1 1 d . . .
C2" C 0.4747(5) -0.1088(2) 1.0663(3) 0.0436(11) Uani 1 1 d . . .
C3" C 0.4548(6) -0.1404(2) 0.9979(3) 0.0641(14) Uani 1 1 d . . .
H3" H 0.3918 -0.1245 0.9556 0.077 Uiso 1 1 calc R . .
C4" C 0.5279(7) -0.1954(3) 0.9918(3) 0.0781(16) Uani 1 1 d . . .
H4" H 0.5165 -0.2165 0.9452 0.094 Uiso 1 1 calc R . .
C5" C 0.6170(6) -0.2186(2) 1.0549(3) 0.0697(15) Uani 1 1 d . . .
H5" H 0.6671 -0.2558 1.0525 0.084 Uiso 1 1 calc R . .
C6" C 0.6306(6) -0.1858(2) 1.1213(3) 0.0642(14) Uani 1 1 d . . .
H6" H 0.6901 -0.2021 1.1645 0.077 Uiso 1 1 calc R . .
C1"' C 0.1201(5) 0.0622(2) 0.9646(2) 0.0440(10) Uani 1 1 d . . .
C6"' C 0.0667(6) 0.1206(2) 0.9731(3) 0.0641(14) Uani 1 1 d . . .
H6"' H 0.0954 0.1412 1.0191 0.077 Uiso 1 1 calc R . .
C5"' C -0.0287(6) 0.1488(2) 0.9141(3) 0.0702(15) Uani 1 1 d . . .
H5"' H -0.0614 0.1883 0.9212 0.084 Uiso 1 1 calc R . .
C4"' C -0.0760(5) 0.1203(2) 0.8458(3) 0.0492(12) Uani 1 1 d . . .
C3"' C -0.0262(5) 0.0618(2) 0.8375(2) 0.0539(12) Uani 1 1 d . . .
H3"' H -0.0583 0.0410 0.7920 0.065 Uiso 1 1 calc R . .
C2"' C 0.0708(5) 0.0333(2) 0.8955(3) 0.0484(12) Uani 1 1 d . . .
H2"' H 0.1036 -0.0061 0.8880 0.058 Uiso 1 1 calc R . .
C7 C -0.1791(5) 0.1524(2) 0.7815(2) 0.0626(14) Uani 1 1 d . . .
H7A H -0.2862 0.1373 0.7800 0.075 Uiso 1 1 calc R . .
H7B H -0.1807 0.1953 0.7931 0.075 Uiso 1 1 calc R . .
C01 C 0.0249(5) 0.16921(19) 0.7022(2) 0.0449(11) Uani 1 1 d . . .
H01A H 0.0948 0.1590 0.7483 0.054 Uiso 1 1 calc R . .
H01B H 0.0174 0.2129 0.6985 0.054 Uiso 1 1 calc R . .
C02 C 0.0899(5) 0.1436(2) 0.6306(2) 0.0431(11) Uani 1 1 d . . .
C03 C 0.0976(7) -0.0121(3) 0.6739(3) 0.0682(15) Uani 1 1 d . . .
H03 H 0.1357 -0.0457 0.7023 0.082 Uiso 1 1 calc R . .
C04 C -0.0307(7) -0.0132(3) 0.6186(3) 0.0760(16) Uani 1 1 d . . .
H04 H -0.0940 -0.0462 0.6031 0.091 Uiso 1 1 calc R . .
C05 C -0.0453(6) 0.0447(3) 0.5912(3) 0.0702(15) Uani 1 1 d . . .
H05 H -0.1221 0.0589 0.5533 0.084 Uiso 1 1 calc R . .
C03' C -0.0541(7) 0.1715(2) 0.4387(3) 0.0735(16) Uani 1 1 d . . .
H03' H -0.0530 0.1665 0.3857 0.088 Uiso 1 1 calc R . .
C04' C -0.1692(6) 0.2027(2) 0.4709(3) 0.0666(14) Uani 1 1 d . . .
H04' H -0.2564 0.2222 0.4450 0.080 Uiso 1 1 calc R . .
C05' C -0.1287(5) 0.1992(2) 0.5486(3) 0.0532(12) Uani 1 1 d . . .
H05' H -0.1830 0.2160 0.5868 0.064 Uiso 1 1 calc R . .
C03" C 0.4742(8) 0.1993(3) 0.6683(4) 0.089(2) Uani 1 1 d . . .
H03" H 0.5505 0.2254 0.6917 0.107 Uiso 1 1 calc R . .
C04" C 0.5048(7) 0.1539(4) 0.6195(4) 0.098(2) Uani 1 1 d . . .
H04" H 0.6023 0.1435 0.6043 0.117 Uiso 1 1 calc R . .
C05" C 0.3650(7) 0.1271(3) 0.5976(3) 0.0858(18) Uani 1 1 d . . .
H05" H 0.3472 0.0944 0.5641 0.103 Uiso 1 1 calc R . .
B B 0.8518(4) 0.15770(14) 0.18808(19) 0.079(2) Uani 1 1 d D . .
F1A F 0.7567(13) 0.2046(4) 0.1868(7) 0.136(7) Uani 0.478(15) 1 d PD A 1
F2A F 0.9418(12) 0.1627(6) 0.1318(5) 0.174(8) Uani 0.478(15) 1 d PD A 1
F3A F 0.9410(12) 0.1558(6) 0.2549(4) 0.151(6) Uani 0.478(15) 1 d PD A 1
F4A F 0.7680(15) 0.1078(4) 0.1788(7) 0.187(9) Uani 0.478(15) 1 d PD A 1
F1B F 0.846(2) 0.1583(5) 0.2634(2) 0.288(11) Uani 0.522(15) 1 d PD A 2
F2B F 0.7551(12) 0.1990(3) 0.1553(7) 0.111(5) Uani 0.522(15) 1 d PD A 2
F3B F 0.8093(14) 0.1040(3) 0.1604(6) 0.162(8) Uani 0.522(15) 1 d PD A 2
F4B F 0.9964(8) 0.1696(5) 0.1732(11) 0.273(13) Uani 0.522(15) 1 d PD A 2

loop_
_atom_site_aniso_label
_atom_site_aniso_U_11
_atom_site_aniso_U_22
_atom_site_aniso_U_33
_atom_site_aniso_U_23
_atom_site_aniso_U_13
_atom_site_aniso_U_12
Ag 0.0756(3) 0.0738(3) 0.0472(2) 0.0032(2) -0.01456(16) 0.0121(2)
N1 0.113(4) 0.115(4) 0.044(3) -0.020(3) -0.017(3) 0.055(3)
N1' 0.047(2) 0.046(3) 0.039(2) 0.000(2) -0.0009(17) -0.0001(19)
N1" 0.055(2) 0.047(3) 0.050(3) 0.000(2) -0.0019(19) 0.007(2)
N01 0.053(2) 0.045(3) 0.044(2) 0.002(2) -0.0036(18) 0.0049(19)
N02 0.063(3) 0.044(3) 0.051(3) 0.007(2) -0.0029(19) 0.012(2)
N01' 0.063(3) 0.047(3) 0.036(2) 0.0014(19) -0.0016(19) 0.006(2)
N02' 0.106(4) 0.079(3) 0.040(3) 0.004(2) 0.000(2) 0.026(3)
N01" 0.043(2) 0.066(3) 0.049(2) 0.009(2) 0.0029(19) -0.005(2)
N02" 0.067(3) 0.075(3) 0.063(3) 0.017(2) -0.018(2) -0.022(2)
O 0.0454(19) 0.065(2) 0.0381(18) 0.0104(15) 0.0034(13) -0.0001(15)
C2 0.063(3) 0.061(4) 0.052(3) -0.016(3) 0.000(2) 0.007(3)
C3 0.216(8) 0.096(6) 0.080(5) -0.041(4) -0.050(5) 0.063(5)
C4 0.236(9) 0.130(7) 0.087(6) -0.064(5) -0.058(6) 0.070(6)
C5 0.112(5) 0.133(7) 0.070(5) -0.049(5) -0.005(4) 0.026(5)
C6 0.127(6) 0.160(7) 0.056(4) -0.025(4) -0.024(4) 0.068(5)
C2' 0.051(3) 0.049(3) 0.041(3) 0.002(2) 0.001(2) 0.004(2)
C3' 0.057(3) 0.046(3) 0.047(3) -0.002(3) 0.005(2) 0.004(2)
C4' 0.045(3) 0.039(3) 0.042(3) 0.006(2) 0.003(2) 0.002(2)
C5' 0.052(3) 0.054(3) 0.029(3) 0.004(2) 0.001(2) -0.003(2)
C6' 0.041(2) 0.045(3) 0.037(3) 0.003(2) 0.0058(19) -0.001(2)
C2" 0.045(3) 0.043(3) 0.041(3) -0.001(2) -0.001(2) -0.005(2)
C3" 0.078(4) 0.055(4) 0.054(3) -0.005(3) -0.015(3) 0.012(3)
C4" 0.110(5) 0.058(4) 0.061(4) -0.017(3) -0.009(3) 0.012(3)
C5" 0.091(4) 0.045(3) 0.068(4) -0.006(3) -0.012(3) 0.013(3)
C6" 0.076(4) 0.048(4) 0.064(4) 0.002(3) -0.014(3) 0.007(3)
C1"' 0.047(2) 0.047(3) 0.038(3) 0.009(3) 0.0064(19) 0.004(2)
C6"' 0.085(4) 0.059(4) 0.047(3) -0.004(3) -0.002(3) 0.017(3)
C5"' 0.091(4) 0.059(4) 0.059(4) 0.008(3) 0.004(3) 0.029(3)
C4"' 0.052(3) 0.057(4) 0.040(3) 0.014(3) 0.010(2) 0.015(2)
C3"' 0.059(3) 0.065(4) 0.038(3) 0.007(3) 0.003(2) 0.001(3)
C2"' 0.060(3) 0.044(3) 0.041(3) 0.008(2) 0.004(2) 0.005(2)
C7 0.056(3) 0.088(4) 0.045(3) 0.018(3) 0.012(2) 0.017(3)
C01 0.049(3) 0.046(3) 0.039(3) 0.001(2) 0.003(2) 0.000(2)
C02 0.045(3) 0.048(3) 0.035(3) 0.007(2) 0.000(2) 0.000(2)
C03 0.097(4) 0.046(4) 0.060(4) 0.004(3) 0.005(3) 0.009(3)
C04 0.097(4) 0.042(4) 0.086(4) -0.006(3) -0.002(3) -0.014(3)
C05 0.061(3) 0.071(4) 0.073(4) -0.010(3) -0.014(3) -0.002(3)
C03' 0.106(5) 0.075(4) 0.036(3) 0.009(3) -0.009(3) 0.000(3)
C04' 0.069(4) 0.064(4) 0.062(4) 0.024(3) -0.011(3) 0.003(3)
C05' 0.053(3) 0.050(3) 0.056(3) 0.013(3) 0.000(2) 0.000(2)
C03" 0.059(4) 0.112(6) 0.089(5) 0.053(4) -0.020(3) -0.035(4)
C04" 0.056(4) 0.124(6) 0.117(6) 0.047(5) 0.023(4) -0.005(4)
C05" 0.059(4) 0.104(5) 0.098(5) 0.006(4) 0.027(3) -0.003(4)
B 0.090(6) 0.082(7) 0.058(6) 0.009(5) -0.015(5) 0.016(5)
F1A 0.133(11) 0.086(8) 0.201(16) -0.015(9) 0.075(9) 0.046(7)
F2A 0.239(15) 0.220(17) 0.080(7) 0.057(7) 0.092(9) 0.102(12)
F3A 0.135(10) 0.257(15) 0.053(8) -0.004(7) -0.026(5) -0.014(7)
F4A 0.168(12) 0.153(17) 0.219(19) 0.075(13) -0.074(10) -0.051(10)
F1B 0.63(3) 0.169(13) 0.042(7) -0.007(7) -0.046(11) -0.003(16)
F2B 0.150(10) 0.075(7) 0.100(7) 0.031(5) -0.030(6) 0.029(6)
F3B 0.337(19) 0.037(8) 0.092(9) -0.042(6) -0.067(10) 0.058(9)
F4B 0.117(9) 0.226(16) 0.45(3) -0.120(19) -0.069(15) 0.069(9)

loop_
_atom_type_symbol
_atom_type_description
_atom_type_scat_dispersion_real
_atom_type_scat_dispersion_imag
_atom_type_scat_source
C C 0.0033 0.0016 'International Tables Vol C Tables 4.2.6.8 and 6.1.1.4'
H H 0.0000 0.0000 'International Tables Vol C Tables 4.2.6.8 and 6.1.1.4'
B B 0.0013 0.0007 'International Tables Vol C Tables 4.2.6.8 and 6.1.1.4'
N N 0.0061 0.0033 'International Tables Vol C Tables 4.2.6.8 and 6.1.1.4'
O O 0.0106 0.0060 'International Tables Vol C Tables 4.2.6.8 and 6.1.1.4'
F F 0.0171 0.0103 'International Tables Vol C Tables 4.2.6.8 and 6.1.1.4'
Ag Ag -0.8971 1.1015 'International Tables Vol C Tables 4.2.6.8 and 6.1.1.4'

loop_
_geom_angle_atom_site_label_1
_geom_angle_atom_site_label_2
_geom_angle_atom_site_label_3
_geom_angle
_geom_angle_site_symmetry_1
_geom_angle_site_symmetry_3
_geom_angle_publ_flag
N02 Ag N1' 144.67(14) 3_657 . ?
N02 Ag N1" 137.33(13) 3_657 . ?
N1' Ag N1" 70.27(13) . . ?
N02 Ag N1 89.31(14) 3_657 . ?
N1' Ag N1 66.16(14) . . ?
N1" Ag N1 133.25(14) . . ?
C2 N1 C6 117.2(5) . . ?
C2 N1 Ag 114.6(3) . . ?
C6 N1 Ag 126.3(4) . . ?
C2' N1' C6' 118.2(3) . . ?
C2' N1' Ag 123.2(3) . . ?
C6' N1' Ag 118.4(3) . . ?
C6" N1" C2" 117.6(4) . . ?
C6" N1" Ag 125.0(3) . . ?
C2" N1" Ag 116.1(3) . . ?
C05 N01 N02 111.7(4) . . ?
C05 N01 C02 127.5(4) . . ?
N02 N01 C02 119.6(3) . . ?
C03 N02 N01 104.2(4) . . ?
C03 N02 Ag 122.5(3) . 3_657 ?
N01 N02 Ag 133.3(3) . 3_657 ?
C05' N01' N02' 112.5(4) . . ?
C05' N01' C02 129.8(4) . . ?
N02' N01' C02 117.3(4) . . ?
C03' N02' N01' 102.8(4) . . ?
C05" N01" N02" 111.9(4) . . ?
C05" N01" C02 128.0(5) . . ?
N02" N01" C02 120.0(4) . . ?
C03" N02" N01" 103.2(5) . . ?
C01 O C7 112.5(3) . . ?
N1 C2 C3 121.5(5) . . ?
N1 C2 C2' 117.3(5) . . ?
C3 C2 C2' 121.1(5) . . ?
C2 C3 C4 119.5(6) . . ?
C2 C3 H3 120.3 . . ?
C4 C3 H3 120.3 . . ?
C5 C4 C3 119.3(7) . . ?
C5 C4 H4 120.3 . . ?
C3 C4 H4 120.3 . . ?
C4 C5 C6 117.3(6) . . ?
C4 C5 H5 121.3 . . ?
C6 C5 H5 121.3 . . ?
C5 C6 N1 124.9(6) . . ?
C5 C6 H6 117.5 . . ?
N1 C6 H6 117.5 . . ?
N1' C2' C3' 122.0(4) . . ?
N1' C2' C2 116.2(4) . . ?
C3' C2' C2 121.8(4) . . ?
C2' C3' C4' 120.9(4) . . ?
C2' C3' H3' 119.5 . . ?
C4' C3' H3' 119.5 . . ?
C5' C4' C3' 116.6(4) . . ?
C5' C4' C1"' 121.2(4) . . ?
C3' C4' C1"' 122.2(4) . . ?
C4' C5' C6' 120.2(4) . . ?
C4' C5' H5' 119.9 . . ?
C6' C5' H5' 119.9 . . ?
N1' C6' C5' 122.1(4) . . ?
N1' C6' C2" 116.0(4) . . ?
C5' C6' C2" 121.9(4) . . ?
N1" C2" C3" 120.6(4) . . ?
N1" C2" C6' 117.2(4) . . ?
C3" C2" C6' 122.1(4) . . ?
C2" C3" C4" 120.3(4) . . ?
C2" C3" H3" 119.9 . . ?
C4" C3" H3" 119.9 . . ?
C5" C4" C3" 119.1(5) . . ?
C5" C4" H4" 120.4 . . ?
C3" C4" H4" 120.4 . . ?
C6" C5" C4" 118.1(5) . . ?
C6" C5" H5" 121.0 . . ?
C4" C5" H5" 121.0 . . ?
N1" C6" C5" 124.2(4) . . ?
N1" C6" H6" 117.9 . . ?
C5" C6" H6" 117.9 . . ?
C6"' C1"' C2"' 116.9(4) . . ?
C6"' C1"' C4' 120.7(4) . . ?
C2"' C1"' C4' 122.5(4) . . ?
C1"' C6"' C5"' 121.1(4) . . ?
C1"' C6"' H6"' 119.5 . . ?
C5"' C6"' H6"' 119.5 . . ?
C4"' C5"' C6"' 121.8(5) . . ?
C4"' C5"' H5"' 119.1 . . ?
C6"' C5"' H5"' 119.1 . . ?
C5"' C4"' C3"' 117.5(4) . . ?
C5"' C4"' C7 121.0(5) . . ?
C3"' C4"' C7 121.5(4) . . ?
C4"' C3"' C2"' 121.3(4) . . ?
C4"' C3"' H3"' 119.4 . . ?
C2"' C3"' H3"' 119.4 . . ?
C3"' C2"' C1"' 121.5(4) . . ?
C3"' C2"' H2"' 119.3 . . ?
C1"' C2"' H2"' 119.3 . . ?
O C7 C4"' 113.0(4) . . ?
O C7 H7A 109.0 . . ?
C4"' C7 H7A 109.0 . . ?
O C7 H7B 109.0 . . ?
C4"' C7 H7B 109.0 . . ?
H7A C7 H7B 107.8 . . ?
O C01 C02 108.5(3) . . ?
O C01 H01A 110.0 . . ?
C02 C01 H01A 110.0 . . ?
O C01 H01B 110.0 . . ?
C02 C01 H01B 110.0 . . ?
H01A C01 H01B 108.4 . . ?
N01" C02 N01' 110.5(3) . . ?
N01" C02 N01 107.4(3) . . ?
N01' C02 N01 107.4(3) . . ?
N01" C02 C01 110.3(4) . . ?
N01' C02 C01 111.7(3) . . ?
N01 C02 C01 109.4(3) . . ?
N02 C03 C04 111.7(5) . . ?
N02 C03 H03 124.1 . . ?
C04 C03 H03 124.1 . . ?
C05 C04 C03 105.2(5) . . ?
C05 C04 H04 127.4 . . ?
C03 C04 H04 127.4 . . ?
N01 C05 C04 107.1(5) . . ?
N01 C05 H05 126.4 . . ?
C04 C05 H05 126.4 . . ?
N02' C03' C04' 112.8(5) . . ?
N02' C03' H03' 123.6 . . ?
C04' C03' H03' 123.6 . . ?
C05' C04' C03' 105.3(4) . . ?
C05' C04' H04' 127.3 . . ?
C03' C04' H04' 127.3 . . ?
N01' C05' C04' 106.6(4) . . ?
N01' C05' H05' 126.7 . . ?
C04' C05' H05' 126.7 . . ?
N02" C03" C04" 112.1(6) . . ?
N02" C03" H03" 123.9 . . ?
C04" C03" H03" 123.9 . . ?
C05" C04" C03" 105.9(6) . . ?
C05" C04" H04" 127.0 . . ?
C03" C04" H04" 127.0 . . ?
N01" C05" C04" 106.9(6) . . ?
N01" C05" H05" 126.5 . . ?
C04" C05" H05" 126.5 . . ?
F4A B F4B 130.7(9) . . ?
F4A B F1B 92.9(8) . . ?
F4B B F1B 109.49(10) . . ?
F4A B F3A 109.50(10) . . ?
F4B B F3A 73.6(7) . . ?
F1B B F3A 37.2(7) . . ?
F4A B F1A 109.51(10) . . ?
F4B B F1A 115.5(10) . . ?
F1B B F1A 85.3(8) . . ?
F3A B F1A 109.47(10) . . ?
F4A B F2B 102.9(10) . . ?
F4B B F2B 109.45(10) . . ?
F1B B F2B 109.45(10) . . ?
F3A B F2B 132.5(8) . . ?
F1A B F2B 24.6(8) . . ?
F4A B F3B 22.3(8) . . ?
F4B B F3B 109.49(10) . . ?
F1B B F3B 109.46(10) . . ?
F3A B F3B 113.7(9) . . ?
F1A B F3B 124.1(9) . . ?
F2B B F3B 109.49(10) . . ?
F4A B F2A 109.50(10) . . ?
F4B B F2A 36.6(7) . . ?
F1B B F2A 146.1(7) . . ?
F3A B F2A 109.42(10) . . ?
F1A B F2A 109.43(10) . . ?
F2B B F2A 90.6(8) . . ?
F3B B F2A 87.9(8) . . ?

loop_
_geom_bond_atom_site_label_1
_geom_bond_atom_site_label_2
_geom_bond_distance
_geom_bond_site_symmetry_2
_geom_bond_publ_flag
Ag N02 2.236(4) 3_657 ?
Ag N1' 2.329(3) . ?
Ag N1" 2.372(4) . ?
Ag N1 2.586(4) . ?
N1 C2 1.302(6) . ?
N1 C6 1.340(7) . ?
N1' C2' 1.342(5) . ?
N1' C6' 1.350(5) . ?
N1" C6" 1.342(5) . ?
N1" C2" 1.348(5) . ?
N01 C05 1.343(5) . ?
N01 N02 1.349(4) . ?
N01 C02 1.478(5) . ?
N02 C03 1.339(6) . ?
N02 Ag 2.236(4) 3_657 ?
N01' C05' 1.340(5) . ?
N01' N02' 1.361(5) . ?
N01' C02 1.456(5) . ?
N02' C03' 1.331(6) . ?
N01" C05" 1.342(6) . ?
N01" N02" 1.354(5) . ?
N01" C02 1.446(5) . ?
N02" C03" 1.340(7) . ?
O C01 1.411(4) . ?
O C7 1.438(5) . ?
C2 C3 1.361(7) . ?
C2 C2' 1.497(6) . ?
C3 C4 1.376(8) . ?
C3 H3 0.9300 . ?
C4 C5 1.338(8) . ?
C4 H4 0.9300 . ?
C5 C6 1.336(8) . ?
C5 H5 0.9300 . ?
C6 H6 0.9300 . ?
C2' C3' 1.378(5) . ?
C3' C4' 1.391(5) . ?
C3' H3' 0.9300 . ?
C4' C5' 1.390(6) . ?
C4' C1"' 1.493(5) . ?
C5' C6' 1.389(5) . ?
C5' H5' 0.9300 . ?
C6' C2" 1.497(6) . ?
C2" C3" 1.373(6) . ?
C3" C4" 1.377(6) . ?
C3" H3" 0.9300 . ?
C4" C5" 1.362(6) . ?
C4" H4" 0.9300 . ?
C5" C6" 1.358(6) . ?
C5" H5" 0.9300 . ?
C6" H6" 0.9300 . ?
C1"' C6"' 1.382(6) . ?
C1"' C2"' 1.383(6) . ?
C6"' C5"' 1.383(6) . ?
C6"' H6"' 0.9300 . ?
C5"' C4"' 1.365(6) . ?
C5"' H5"' 0.9300 . ?
C4"' C3"' 1.374(6) . ?
C4"' C7 1.518(6) . ?
C3"' C2"' 1.382(5) . ?
C3"' H3"' 0.9300 . ?
C2"' H2"' 0.9300 . ?
C7 H7A 0.9700 . ?
C7 H7B 0.9700 . ?
C01 C02 1.529(5) . ?
C01 H01A 0.9700 . ?
C01 H01B 0.9700 . ?
C03 C04 1.373(6) . ?
C03 H03 0.9300 . ?
C04 C05 1.365(6) . ?
C04 H04 0.9300 . ?
C05 H05 0.9300 . ?
C03' C04' 1.371(7) . ?
C03' H03' 0.9300 . ?
C04' C05' 1.359(6) . ?
C04' H04' 0.9300 . ?
C05' H05' 0.9300 . ?
C03" C04" 1.358(8) . ?
C03" H03" 0.9300 . ?
C04" C05" 1.347(7) . ?
C04" H04" 0.9300 . ?
C05" H05" 0.9300 . ?
B F4A 1.315(2) . ?
B F4B 1.315(2) . ?
B F1B 1.316(2) . ?
B F3A 1.316(2) . ?
B F1A 1.316(2) . ?
B F2B 1.316(2) . ?
B F3B 1.316(2) . ?
B F2A 1.316(2) . ?

loop_
_geom_torsion_atom_site_label_1
_geom_torsion_atom_site_label_2
_geom_torsion_atom_site_label_3
_geom_torsion_atom_site_label_4
_geom_torsion
_geom_torsion_site_symmetry_1
_geom_torsion_site_symmetry_2
_geom_torsion_site_symmetry_3
_geom_torsion_site_symmetry_4
_geom_torsion_publ_flag
N02 Ag N1 C2 139.9(4) 3_657 . . . ?
N1' Ag N1 C2 -13.9(4) . . . . ?
N1" Ag N1 C2 -36.6(5) . . . . ?
N02 Ag N1 C6 -23.6(6) 3_657 . . . ?
N1' Ag N1 C6 -177.5(6) . . . . ?
N1" Ag N1 C6 159.8(5) . . . . ?
N02 Ag N1' C2' -38.2(4) 3_657 . . . ?
N1" Ag N1' C2' 174.1(4) . . . . ?
N1 Ag N1' C2' 11.5(3) . . . . ?
N02 Ag N1' C6' 136.5(3) 3_657 . . . ?
N1" Ag N1' C6' -11.1(3) . . . . ?
N1 Ag N1' C6' -173.7(3) . . . . ?
N02 Ag N1" C6" 26.6(5) 3_657 . . . ?
N1' Ag N1" C6" 179.4(4) . . . . ?
N1 Ag N1" C6" -158.5(4) . . . . ?
N02 Ag N1" C2" -140.5(3) 3_657 . . . ?
N1' Ag N1" C2" 12.3(3) . . . . ?
N1 Ag N1" C2" 34.4(4) . . . . ?
C05 N01 N02 C03 1.4(5) . . . . ?
C02 N01 N02 C03 169.5(4) . . . . ?
C05 N01 N02 Ag -179.1(3) . . . 3_657 ?
C02 N01 N02 Ag -11.0(5) . . . 3_657 ?
C05' N01' N02' C03' -0.8(5) . . . . ?
C02 N01' N02' C03' 173.0(4) . . . . ?
C05" N01" N02" C03" 0.7(5) . . . . ?
C02 N01" N02" C03" 178.2(4) . . . . ?
C6 N1 C2 C3 -1.7(9) . . . . ?
Ag N1 C2 C3 -166.8(5) . . . . ?
C6 N1 C2 C2' -179.7(5) . . . . ?
Ag N1 C2 C2' 15.2(6) . . . . ?
N1 C2 C3 C4 1.0(11) . . . . ?
C2' C2 C3 C4 178.9(7) . . . . ?
C2 C3 C4 C5 2.4(13) . . . . ?
C3 C4 C5 C6 -4.8(13) . . . . ?
C4 C5 C6 N1 4.3(12) . . . . ?
C2 N1 C6 C5 -1.0(11) . . . . ?
Ag N1 C6 C5 162.2(6) . . . . ?
C6' N1' C2' C3' -2.7(6) . . . . ?
Ag N1' C2' C3' 172.1(3) . . . . ?
C6' N1' C2' C2 176.7(4) . . . . ?
Ag N1' C2' C2 -8.5(5) . . . . ?
N1 C2 C2' N1' -5.9(6) . . . . ?
C3 C2 C2' N1' 176.1(5) . . . . ?
N1 C2 C2' C3' 173.5(5) . . . . ?
C3 C2 C2' C3' -4.5(8) . . . . ?
N1' C2' C3' C4' 0.2(7) . . . . ?
C2 C2' C3' C4' -179.1(4) . . . . ?
C2' C3' C4' C5' 1.3(6) . . . . ?
C2' C3' C4' C1"' -178.7(4) . . . . ?
C3' C4' C5' C6' -0.4(6) . . . . ?
C1"' C4' C5' C6' 179.7(4) . . . . ?
C2' N1' C6' C5' 3.7(6) . . . . ?
Ag N1' C6' C5' -171.4(3) . . . . ?
C2' N1' C6' C2" -176.1(4) . . . . ?
Ag N1' C6' C2" 8.9(4) . . . . ?
C4' C5' C6' N1' -2.1(6) . . . . ?
C4' C5' C6' C2" 177.6(4) . . . . ?
C6" N1" C2" C3" -0.3(6) . . . . ?
Ag N1" C2" C3" 167.8(3) . . . . ?
C6" N1" C2" C6' 179.4(4) . . . . ?
Ag N1" C2" C6' -12.6(5) . . . . ?
N1' C6' C2" N1" 2.7(5) . . . . ?
C5' C6' C2" N1" -177.0(4) . . . . ?
N1' C6' C2" C3" -177.6(4) . . . . ?
C5' C6' C2" C3" 2.6(6) . . . . ?
N1" C2" C3" C4" -1.1(7) . . . . ?
C6' C2" C3" C4" 179.3(4) . . . . ?
C2" C3" C4" C5" 1.4(8) . . . . ?
C3" C4" C5" C6" -0.4(8) . . . . ?
C2" N1" C6" C5" 1.4(7) . . . . ?
Ag N1" C6" C5" -165.5(4) . . . . ?
C4" C5" C6" N1" -1.0(8) . . . . ?
C5' C4' C1"' C6"' -170.7(4) . . . . ?
C3' C4' C1"' C6"' 9.4(6) . . . . ?
C5' C4' C1"' C2"' 8.7(6) . . . . ?
C3' C4' C1"' C2"' -171.2(4) . . . . ?
C2"' C1"' C6"' C5"' -1.4(7) . . . . ?
C4' C1"' C6"' C5"' 178.1(4) . . . . ?
C1"' C6"' C5"' C4"' 0.9(8) . . . . ?
C6"' C5"' C4"' C3"' 0.4(7) . . . . ?
C6"' C5"' C4"' C7 -179.3(4) . . . . ?
C5"' C4"' C3"' C2"' -1.2(6) . . . . ?
C7 C4"' C3"' C2"' 178.4(4) . . . . ?
C4"' C3"' C2"' C1"' 0.8(6) . . . . ?
C6"' C1"' C2"' C3"' 0.5(6) . . . . ?
C4' C1"' C2"' C3"' -178.9(4) . . . . ?
C01 O C7 C4"' -63.4(5) . . . . ?
C5"' C4"' C7 O 134.4(4) . . . . ?
C3"' C4"' C7 O -45.2(6) . . . . ?
C7 O C01 C02 164.5(3) . . . . ?
C05" N01" C02 N01' -79.5(6) . . . . ?
N02" N01" C02 N01' 103.5(4) . . . . ?
C05" N01" C02 N01 37.4(6) . . . . ?
N02" N01" C02 N01 -139.7(4) . . . . ?
C05" N01" C02 C01 156.5(4) . . . . ?
N02" N01" C02 C01 -20.5(5) . . . . ?
C05' N01' C02 N01" -133.1(5) . . . . ?
N02' N01' C02 N01" 54.4(5) . . . . ?
C05' N01' C02 N01 110.1(5) . . . . ?
N02' N01' C02 N01 -62.4(5) . . . . ?
C05' N01' C02 C01 -9.9(6) . . . . ?
N02' N01' C02 C01 177.6(4) . . . . ?
C05 N01 C02 N01" -144.3(4) . . . . ?
N02 N01 C02 N01" 49.7(5) . . . . ?
C05 N01 C02 N01' -25.4(6) . . . . ?
N02 N01 C02 N01' 168.5(3) . . . . ?
C05 N01 C02 C01 96.1(5) . . . . ?
N02 N01 C02 C01 -70.0(4) . . . . ?
O C01 C02 N01" -166.6(3) . . . . ?
O C01 C02 N01' 70.1(4) . . . . ?
O C01 C02 N01 -48.7(4) . . . . ?
N01 N02 C03 C04 -1.0(5) . . . . ?
Ag N02 C03 C04 179.4(3) 3_657 . . . ?
N02 C03 C04 C05 0.3(6) . . . . ?
N02 N01 C05 C04 -1.3(5) . . . . ?
C02 N01 C05 C04 -168.2(4) . . . . ?
C03 C04 C05 N01 0.6(6) . . . . ?
N01' N02' C03' C04' 0.7(6) . . . . ?
N02' C03' C04' C05' -0.4(6) . . . . ?
N02' N01' C05' C04' 0.6(5) . . . . ?
C02 N01' C05' C04' -172.2(4) . . . . ?
C03' C04' C05' N01' -0.1(5) . . . . ?
N01" N02" C03" C04" -0.8(6) . . . . ?
N02" C03" C04" C05" 0.6(7) . . . . ?
N02" N01" C05" C04" -0.4(6) . . . . ?
C02 N01" C05" C04" -177.7(4) . . . . ?
C03" C04" C05" N01" -0.1(7) . . . . ?
